data_1512977
loop_
_publ_author_name
'De-Yun Ma'
'Kuan Lu'
'Liang Qin'
'Hai-Fu Guo'
'Xiong-Yi Peng'
'Jian-Qiang Liu'

_publ_section_title
;
 Syntheses, crystal structures, substituents steric effect, luminescent
 and moisture-stability studies of three two-dimensional zinc-organic
 frameworks
;
_journal_name_full
;
Inorganica Chimica Acta
;
_journal_page_first 84
_journal_page_last 91
_journal_paper_doi 10.1016/j.ica.2012.10.006
_journal_volume 396
_journal_year 2013
_chemical_formula_moiety 'C32 H29 N3 O9 Zn2'
_chemical_formula_sum 'C32 H29 N3 O9 Zn2'
_chemical_formula_weight 730.32
_space_group_IT_number 11
_symmetry_cell_setting monoclinic
_symmetry_space_group_name_Hall '-P 2yb'
_symmetry_space_group_name_H-M 'P 1 21/m 1'
_atom_sites_solution_hydrogens geom
_atom_sites_solution_primary direct
_atom_sites_solution_secondary difmap
_cell_angle_alpha 90.00
_cell_angle_beta 109.884(2)
_cell_angle_gamma 90.00
_cell_formula_units_Z 2
_cell_length_a 8.4580(7)
_cell_length_b 21.6474(18)
_cell_length_c 9.4309(8)
_cell_measurement_reflns_used 5300
_cell_measurement_temperature 296(2)
_cell_measurement_theta_max 28.00
_cell_measurement_theta_min 1.26
_cell_volume 1623.8(2)
_computing_cell_refinement 'SAINT (Bruker, 2004)'
_computing_data_collection 'APEX-II (Bruker, 2004)'
_computing_data_reduction SAINT
_computing_molecular_graphics 'SHELXTL-XP (Bruker, 2004)'
_computing_publication_material 'SHELXTL (Bruker, 2004)'
_computing_structure_refinement 'SHELXL-97 (Sheldrick, 1997)'
_computing_structure_solution 'SHELXS-97 (Sheldrick, 1997)'
_diffrn_ambient_temperature 296(2)
_diffrn_measured_fraction_theta_full 0.993
_diffrn_measured_fraction_theta_max 0.993
_diffrn_measurement_device_type 'Bruker APEX-II area-detector diffractometer'
_diffrn_measurement_method '\f and \w scan'
_diffrn_radiation_monochromator graphite
_diffrn_radiation_source 'fine-focus sealed tube'
_diffrn_radiation_type MoK\a
_diffrn_radiation_wavelength 0.71073
_diffrn_reflns_av_R_equivalents 0.0251
_diffrn_reflns_av_sigmaI/netI 0.0286
_diffrn_reflns_limit_h_max 10
_diffrn_reflns_limit_h_min -9
_diffrn_reflns_limit_k_max 24
_diffrn_reflns_limit_k_min -25
_diffrn_reflns_limit_l_max 10
_diffrn_reflns_limit_l_min -11
_diffrn_reflns_number 9316
_diffrn_reflns_theta_full 25.20
_diffrn_reflns_theta_max 25.20
_diffrn_reflns_theta_min 1.88
_diffrn_standards_number 0
_exptl_absorpt_coefficient_mu 1.534
_exptl_absorpt_correction_T_max 0.726
_exptl_absorpt_correction_T_min 0.649
_exptl_absorpt_correction_type multi-scan
_exptl_absorpt_process_details 'SADABS (Sheldrick, 1996)'
_exptl_crystal_colour colorless
_exptl_crystal_density_diffrn 1.494
_exptl_crystal_density_method 'not measured'
_exptl_crystal_description block
_exptl_crystal_F_000 748
_exptl_crystal_size_max 0.30
_exptl_crystal_size_mid 0.26
_exptl_crystal_size_min 0.22
_refine_diff_density_max 0.469
_refine_diff_density_min -0.362
_refine_diff_density_rms 0.074
_refine_ls_extinction_method none
_refine_ls_goodness_of_fit_ref 1.086
_refine_ls_hydrogen_treatment constr
_refine_ls_matrix_type full
_refine_ls_number_parameters 232
_refine_ls_number_reflns 2991
_refine_ls_number_restraints 68
_refine_ls_restrained_S_all 1.106
_refine_ls_R_factor_all 0.0432
_refine_ls_R_factor_gt 0.0352
_refine_ls_shift/su_max 0.000
_refine_ls_shift/su_mean 0.000
_refine_ls_structure_factor_coef Fsqd
_refine_ls_weighting_details 'calc w=1/[\s^2^(Fo^2^)+(0.0593P)^2^+0.6416P] where P=(Fo^2^+2Fc^2^)/3'
_refine_ls_weighting_scheme calc
_refine_ls_wR_factor_gt 0.0976
_refine_ls_wR_factor_ref 0.1029
_reflns_number_gt 2536
_reflns_number_total 2991
_reflns_threshold_expression >2sigma(I)
_cod_data_source_file ICA-2013-396-84-91-3.cif
_cod_data_source_block 3
_cod_depositor_comments
;
The following automatic conversions were performed:

data name '_iucr_refine_instruction_details' was replaced with
'_iucr_refine_instructions_details' as specified in the replacement
file 'data/replacement-values/replacement_tags.lst'.

Automatic conversion script
Id: cif_correct_tags 9268 2022-04-12 08:56:07Z antanas 
;
_cod_original_sg_symbol_H-M 'P 21/m'
_cod_database_code 1512977

loop_
_symmetry_equiv_pos_as_xyz
'x, y, z'
'-x, y+1/2, -z'
'-x, -y, -z'
'x, -y-1/2, z'

loop_
_atom_site_label
_atom_site_type_symbol
_atom_site_fract_x
_atom_site_fract_y
_atom_site_fract_z
_atom_site_U_iso_or_equiv
_atom_site_adp_type
_atom_site_occupancy
_atom_site_symmetry_multiplicity
_atom_site_calc_flag
_atom_site_refinement_flags
Zn1 Zn 0.63943(4) 0.497756(13) 0.39205(3) 0.03108(14) Uani 1 1 d .
O1 O 0.6629(3) 0.40941(10) 0.4082(2) 0.0520(6) Uani 1 1 d .
O2 O 0.6147(4) 0.41338(11) 0.1636(3) 0.0646(7) Uani 1 1 d .
O3 O 0.4082(2) 0.52495(10) 0.2896(2) 0.0414(5) Uani 1 1 d .
O4 O 0.2479(2) 0.47515(10) 0.3961(2) 0.0397(5) Uani 1 1 d .
N1 N 0.7614(3) 0.55337(10) 0.2941(2) 0.0327(5) Uani 1 1 d .
C1 C 0.6407(4) 0.38405(13) 0.2804(3) 0.0415(7) Uani 1 1 d .
C2 C 0.6450(4) 0.31476(14) 0.2799(3) 0.0416(7) Uani 1 1 d .
C3 C 0.6578(4) 0.28213(15) 0.4109(3) 0.0458(8) Uani 1 1 d .
H3A H 0.6663 0.3035 0.4988 0.055 Uiso 1 1 calc R
C4 C 0.6342(5) 0.28174(14) 0.1503(4) 0.0517(8) Uani 1 1 d .
H4A H 0.6268 0.3029 0.0625 0.062 Uiso 1 1 calc R
C5 C 0.2728(4) 0.49970(11) 0.2851(3) 0.0318(6) Uani 1 1 d .
C6 C 0.1316(3) 0.49967(11) 0.1376(3) 0.0304(6) Uani 1 1 d .
C7 C 0.1443(3) 0.53417(13) 0.0168(3) 0.0327(6) Uani 1 1 d .
H7A H 0.2408 0.5571 0.0280 0.039 Uiso 1 1 calc R
C8 C -0.0138(3) 0.46568(12) 0.1189(3) 0.0323(6) Uani 1 1 d .
H8A H -0.0229 0.4426 0.1989 0.039 Uiso 1 1 calc R
C9 C 0.9149(3) 0.57583(13) 0.3685(3) 0.0394(6) Uani 1 1 d .
H9A H 0.9695 0.5629 0.4671 0.047 Uiso 1 1 calc R
C10 C 0.9953(4) 0.61709(14) 0.3057(4) 0.0465(7) Uani 1 1 d .
H10A H 1.1032 0.6306 0.3604 0.056 Uiso 1 1 calc R
C11 C 0.9142(4) 0.63863(13) 0.1593(4) 0.0447(7) Uani 1 1 d .
C12 C 0.7575(4) 0.61424(14) 0.0834(3) 0.0456(7) Uani 1 1 d .
H12A H 0.6999 0.6265 -0.0152 0.055 Uiso 1 1 calc R
C13 C 0.6858(4) 0.57234(14) 0.1512(3) 0.0401(7) Uani 1 1 d .
H13A H 0.5807 0.5563 0.0965 0.048 Uiso 1 1 calc R
C14 C 0.9868(5) 0.68977(15) 0.0956(5) 0.0588(9) Uani 1 1 d .
H14A H 0.9473 0.6874 -0.0136 0.071 Uiso 1 1 calc R
H14B H 1.1086 0.6873 0.1326 0.071 Uiso 1 1 calc R
C15 C 0.9288(8) 0.7500 0.1468(7) 0.0670(15) Uani 1 2 d S
H15A H 0.9670 0.7500 0.2562 0.080 Uiso 1 2 calc SR
H15B H 0.8069 0.7500 0.1114 0.080 Uiso 1 2 calc SR
O5 O 0.5271(19) 0.2726(7) 0.7517(13) 0.246(6) Uani 0.50 1 d PDU
N2 N 0.3144(19) 0.2706(8) 0.5237(14) 0.221(6) Uani 0.50 1 d PDU
C16 C 0.4203(19) 0.2989(8) 0.6465(16) 0.213(6) Uani 0.50 1 d PDU
H16A H 0.4163 0.3432 0.6495 0.256 Uiso 0.50 1 d PR
C17 C 0.223(2) 0.3050(9) 0.4035(16) 0.221(6) Uani 0.50 1 d PDU
H17A H 0.2628 0.3469 0.4189 0.332 Uiso 0.50 1 d PR
H17B H 0.2442 0.2881 0.3174 0.332 Uiso 0.50 1 d PR
H17C H 0.1047 0.3042 0.3865 0.332 Uiso 0.50 1 d PR
C18 C 0.272(3) 0.2115(9) 0.533(2) 0.225(6) Uani 0.50 1 d PDU
H18A H 0.3409 0.1950 0.6285 0.338 Uiso 0.50 1 d PR
H18B H 0.1553 0.2062 0.5222 0.338 Uiso 0.50 1 d PR
H18C H 0.2947 0.1901 0.4532 0.338 Uiso 0.50 1 d PR

loop_
_atom_site_aniso_label
_atom_site_aniso_U_11
_atom_site_aniso_U_22
_atom_site_aniso_U_33
_atom_site_aniso_U_23
_atom_site_aniso_U_13
_atom_site_aniso_U_12
Zn1 0.0290(2) 0.0360(2) 0.0217(2) 0.00390(11) 0.00016(14) -0.00295(12)
O1 0.0744(16) 0.0338(11) 0.0370(12) 0.0019(9) 0.0049(11) 0.0028(10)
O2 0.098(2) 0.0450(13) 0.0436(14) 0.0095(11) 0.0149(13) -0.0134(13)
O3 0.0260(10) 0.0548(12) 0.0326(11) 0.0101(10) -0.0041(8) -0.0032(9)
O4 0.0418(12) 0.0477(11) 0.0199(10) 0.0044(9) -0.0021(8) -0.0085(9)
N1 0.0336(12) 0.0364(12) 0.0265(12) 0.0015(9) 0.0079(9) -0.0019(10)
C1 0.0390(16) 0.0421(16) 0.0362(17) 0.0028(13) 0.0034(13) -0.0055(12)
C2 0.0441(17) 0.0418(15) 0.0353(16) 0.0008(13) 0.0087(13) -0.0048(13)
C3 0.064(2) 0.0373(16) 0.0313(16) -0.0030(12) 0.0094(14) -0.0002(14)
C4 0.075(2) 0.0468(16) 0.0345(17) 0.0031(13) 0.0207(16) -0.0031(16)
C5 0.0314(15) 0.0338(14) 0.0229(14) -0.0014(10) -0.0003(11) 0.0015(11)
C6 0.0276(14) 0.0386(15) 0.0202(13) -0.0003(10) 0.0019(10) 0.0036(10)
C7 0.0260(13) 0.0430(15) 0.0249(13) 0.0004(11) 0.0033(10) -0.0035(11)
C8 0.0321(14) 0.0422(15) 0.0192(13) 0.0038(11) 0.0046(10) -0.0002(11)
C9 0.0345(15) 0.0430(16) 0.0346(16) 0.0030(12) 0.0037(12) -0.0033(12)
C10 0.0367(16) 0.0441(17) 0.0546(19) 0.0010(14) 0.0103(14) -0.0058(13)
C11 0.0569(19) 0.0326(15) 0.0505(19) 0.0004(13) 0.0260(16) 0.0015(14)
C12 0.055(2) 0.0463(17) 0.0332(16) 0.0074(13) 0.0123(14) 0.0004(14)
C13 0.0418(16) 0.0458(16) 0.0282(15) 0.0026(12) 0.0058(12) -0.0053(13)
C14 0.075(2) 0.0388(17) 0.074(2) 0.0014(16) 0.040(2) -0.0057(16)
C15 0.097(4) 0.044(3) 0.082(4) 0.000 0.059(3) 0.000
O5 0.335(13) 0.247(14) 0.202(10) 0.035(9) 0.151(9) 0.103(10)
N2 0.290(12) 0.242(15) 0.224(10) 0.041(11) 0.209(10) 0.077(11)
C16 0.303(14) 0.223(13) 0.189(12) 0.031(10) 0.182(11) 0.119(11)
C17 0.295(13) 0.220(13) 0.211(12) 0.047(10) 0.168(11) 0.111(11)
C18 0.296(13) 0.232(13) 0.228(12) 0.053(11) 0.193(11) 0.104(12)

loop_
_atom_type_symbol
_atom_type_description
_atom_type_scat_dispersion_real
_atom_type_scat_dispersion_imag
_atom_type_scat_source
C C 0.0033 0.0016 'International Tables Vol C Tables 4.2.6.8 and 6.1.1.4'
H H 0.0000 0.0000 'International Tables Vol C Tables 4.2.6.8 and 6.1.1.4'
N N 0.0061 0.0033 'International Tables Vol C Tables 4.2.6.8 and 6.1.1.4'
O O 0.0106 0.0060 'International Tables Vol C Tables 4.2.6.8 and 6.1.1.4'
Zn Zn 0.2839 1.4301 'International Tables Vol C Tables 4.2.6.8 and 6.1.1.4'

loop_
_geom_angle_atom_site_label_1
_geom_angle_atom_site_label_2
_geom_angle_atom_site_label_3
_geom_angle
_geom_angle_site_symmetry_1
_geom_angle_site_symmetry_3
O1 Zn1 O3 113.43(9) . .
O1 Zn1 O4 102.28(9) . 3_666
O3 Zn1 O4 117.71(9) . 3_666
O1 Zn1 N1 125.33(10) . .
O3 Zn1 N1 100.18(9) . .
O4 Zn1 N1 98.07(9) 3_666 .
C1 O1 Zn1 111.97(19) . .
C5 O3 Zn1 129.27(18) . .
C5 O4 Zn1 123.72(18) . 3_666
C9 N1 C13 117.4(2) . .
C9 N1 Zn1 122.39(19) . .
C13 N1 Zn1 120.10(19) . .
O2 C1 O1 123.3(3) . .
O2 C1 C2 120.9(3) . .
O1 C1 C2 115.8(3) . .
C4 C2 C3 118.7(3) . .
C4 C2 C1 121.4(3) . .
C3 C2 C1 119.9(3) . .
C3 C3 C2 120.43(18) 4_565 .
C3 C3 H3A 119.8 4_565 .
C2 C3 H3A 119.8 . .
C4 C4 C2 120.90(18) 4_565 .
C4 C4 H4A 119.6 4_565 .
C2 C4 H4A 119.6 . .
O4 C5 O3 124.5(3) . .
O4 C5 C6 118.0(2) . .
O3 C5 C6 117.5(2) . .
C8 C6 C7 119.3(2) . .
C8 C6 C5 120.7(2) . .
C7 C6 C5 120.1(2) . .
C8 C7 C6 120.0(2) 3_565 .
C8 C7 H7A 120.0 3_565 .
C6 C7 H7A 120.0 . .
C7 C8 C6 120.7(2) 3_565 .
C7 C8 H8A 119.6 3_565 .
C6 C8 H8A 119.6 . .
N1 C9 C10 123.0(3) . .
N1 C9 H9A 118.5 . .
C10 C9 H9A 118.5 . .
C9 C10 C11 119.7(3) . .
C9 C10 H10A 120.2 . .
C11 C10 H10A 120.2 . .
C12 C11 C10 116.6(3) . .
C12 C11 C14 122.1(3) . .
C10 C11 C14 121.1(3) . .
C13 C12 C11 120.9(3) . .
C13 C12 H12A 119.6 . .
C11 C12 H12A 119.6 . .
N1 C13 C12 122.5(3) . .
N1 C13 H13A 118.8 . .
C12 C13 H13A 118.8 . .
C11 C14 C15 106.6(3) . .
C11 C14 H14A 110.4 . .
C15 C14 H14A 110.4 . .
C11 C14 H14B 110.4 . .
C15 C14 H14B 110.4 . .
H14A C14 H14B 108.6 . .
C14 C15 C14 117.2(4) . 4_575
C14 C15 H15A 108.0 . .
C14 C15 H15A 108.0 4_575 .
C14 C15 H15B 108.0 . .
C14 C15 H15B 108.0 4_575 .
H15A C15 H15B 107.3 . .
O5 O5 C16 117.6(10) 4_565 .
O5 O5 C16 35.2(5) 4_565 4_565
C16 O5 C16 82.4(13) . 4_565
C18 N2 N2 134(4) 4_565 4_565
C18 N2 C18 117(5) 4_565 .
N2 N2 C18 17.4(15) 4_565 .
C18 N2 C16 80(3) 4_565 .
N2 N2 C16 117.1(7) 4_565 .
C18 N2 C16 119.6(9) . .
C18 N2 C17 62(2) 4_565 .
N2 N2 C17 123.4(7) 4_565 .
C18 N2 C17 119.4(9) . .
C16 N2 C17 119.3(9) . .
C18 N2 C16 130(3) 4_565 4_565
N2 N2 C16 38.6(6) 4_565 4_565
C18 N2 C16 45.2(10) . 4_565
C16 N2 C16 78.6(9) . 4_565
C17 N2 C16 161.6(11) . 4_565
O5 C16 N2 124.9(12) . .
O5 C16 C18 142(2) . 4_565
N2 C16 C18 23.8(13) . 4_565
O5 C16 O5 27.2(9) . 4_565
N2 C16 O5 97.9(9) . 4_565
C18 C16 O5 115.1(18) 4_565 4_565
O5 C16 N2 100.8(13) . 4_565
N2 C16 N2 24.3(8) . 4_565
C18 C16 N2 44.1(8) 4_565 4_565
O5 C16 N2 73.6(10) 4_565 4_565
O5 C16 H16A 117.5 . .
N2 C16 H16A 117.4 . .
C18 C16 H16A 99.0 4_565 .
O5 C16 H16A 144.7 4_565 .
N2 C16 H16A 141.7 4_565 .
C18 C17 N2 24.3(13) 4_565 .
C18 C17 H17A 98.4 4_565 .
N2 C17 H17A 108.9 . .
C18 C17 H17B 130.4 4_565 .
N2 C17 H17B 106.3 . .
H17A C17 H17B 109.5 . .
C18 C17 H17C 98.0 4_565 .
N2 C17 H17C 113.2 . .
H17A C17 H17C 109.5 . .
H17B C17 H17C 109.5 . .
N2 C18 C17 93(3) 4_565 4_565
N2 C18 N2 29(3) 4_565 .
C17 C18 N2 102.8(19) 4_565 .
N2 C18 C16 76(2) 4_565 4_565
C17 C18 C16 131(3) 4_565 4_565
N2 C18 C16 90.7(16) . 4_565
N2 C18 C18 46(4) 4_565 4_565
C17 C18 C18 107.3(17) 4_565 4_565
N2 C18 C18 17.4(15) . 4_565
C16 C18 C18 99.5(13) 4_565 4_565
N2 C18 H18A 100.7 4_565 .
C17 C18 H18A 136.8 4_565 .
N2 C18 H18A 108.9 . .
C16 C18 H18A 25.5 4_565 .
C18 C18 H18A 111.8 4_565 .
N2 C18 H18B 139.7 4_565 .
C17 C18 H18B 82.8 4_565 .
N2 C18 H18B 113.4 . .
C16 C18 H18B 134.6 4_565 .
C18 C18 H18B 96.9 4_565 .
H18A C18 H18B 109.5 . .
N2 C18 H18C 83.9 4_565 .
C17 C18 H18C 31.6 4_565 .
N2 C18 H18C 106.0 . .
C16 C18 H18C 98.9 4_565 .
C18 C18 H18C 118.8 4_565 .
H18A C18 H18C 109.5 . .
H18B C18 H18C 109.5 . .

loop_
_geom_bond_atom_site_label_1
_geom_bond_atom_site_label_2
_geom_bond_distance
_geom_bond_site_symmetry_2
Zn1 O1 1.924(2) .
Zn1 O3 1.9542(19) .
Zn1 O4 1.9872(19) 3_666
Zn1 N1 2.004(2) .
O1 C1 1.279(4) .
O2 C1 1.225(4) .
O3 C5 1.257(3) .
O4 C5 1.253(3) .
O4 Zn1 1.9872(19) 3_666
N1 C9 1.340(3) .
N1 C13 1.344(4) .
C1 C2 1.501(4) .
C2 C4 1.392(4) .
C2 C3 1.395(4) .
C3 C3 1.391(6) 4_565
C3 H3A 0.9300 .
C4 C4 1.374(6) 4_565
C4 H4A 0.9300 .
C5 C6 1.494(4) .
C6 C8 1.392(4) .
C6 C7 1.396(4) .
C7 C8 1.376(4) 3_565
C7 H7A 0.9300 .
C8 C7 1.376(4) 3_565
C8 H8A 0.9300 .
C9 C10 1.372(4) .
C9 H9A 0.9300 .
C10 C11 1.397(5) .
C10 H10A 0.9300 .
C11 C12 1.380(5) .
C11 C14 1.488(4) .
C12 C13 1.365(4) .
C12 H12A 0.9300 .
C13 H13A 0.9300 .
C14 C15 1.528(4) .
C14 H14A 0.9700 .
C14 H14B 0.9700 .
C15 C14 1.528(4) 4_575
C15 H15A 0.9700 .
C15 H15B 0.9700 .
O5 O5 0.98(3) 4_565
O5 C16 1.231(9) .
O5 C16 1.89(2) 4_565
N2 C18 0.56(3) 4_565
N2 N2 0.89(3) 4_565
N2 C18 1.340(9) .
N2 C16 1.347(9) .
N2 C17 1.357(9) .
N2 C16 1.92(3) 4_565
C16 C18 1.36(2) 4_565
C16 O5 1.89(2) 4_565
C16 N2 1.92(3) 4_565
C16 H16A 0.9599 .
C17 C18 1.20(2) 4_565
C17 H17A 0.9601 .
C17 H17B 0.9600 .
C17 H17C 0.9600 .
C18 N2 0.56(3) 4_565
C18 C17 1.20(2) 4_565
C18 C16 1.36(2) 4_565
C18 C18 1.67(4) 4_565
C18 H18A 0.9599 .
C18 H18B 0.9600 .
C18 H18C 0.9600 .
